data_7013138
loop_
_publ_author_name
'Tubbs, Kyle J.'
'Fuller, Amy L.'
'Bennett, Brian'
'Arif, Atta M.'
'Makowska-Grzyska, Magdalena M.'
'Berreau, Lisa M.'

_publ_section_title
;
 Evaluation of the influence of a thioether substituent on the solid
 state and solution properties of N~3~S-ligated copper(II) complexes
;
_journal_coden_ASTM DTARAF
_journal_issue 15
_journal_name_full 'Dalton Transactions'
_journal_page_first 3111
_journal_page_last 3116
_journal_paper_doi 10.1039/b304846b
_journal_year 2003
_chemical_formula_sum 'C26 H43 Cl Cu N8 O4 S'
_chemical_formula_weight 662.73
_chemical_name_common '[(ebnpa)Cu-N3]ClO4'
_space_group_IT_number 2
_symmetry_cell_setting triclinic
_symmetry_space_group_name_Hall '-P 1'
_symmetry_space_group_name_H-M 'P -1'
_atom_sites_solution_hydrogens geom
_atom_sites_solution_primary direct
_atom_sites_solution_secondary difmap
_audit_creation_method SHELXL-97
_cell_angle_alpha 78.9526(9)
_cell_angle_beta 89.4294(9)
_cell_angle_gamma 73.8704(16)
_cell_formula_units_Z 2
_cell_length_a 8.5866(2)
_cell_length_b 13.7903(3)
_cell_length_c 14.6773(4)
_cell_measurement_reflns_used 5722
_cell_measurement_temperature 150(1)
_cell_measurement_theta_max 27.485
_cell_measurement_theta_min 1.018
_cell_volume 1636.89(7)
_computing_cell_refinement DENZO-SMN
_computing_data_collection 'Nonius COLLECT'
_computing_data_reduction DENZO-SMN
_computing_molecular_graphics 'WinGX, Ortep3'
_computing_structure_refinement 'SHELXL-97 (Sheldrick, 1997)'
_computing_structure_solution SIR97
_diffrn_ambient_temperature 150(1)
_diffrn_measured_fraction_theta_full 0.989
_diffrn_measured_fraction_theta_max 0.989
_diffrn_measurement_device_type 'Nonius KappaCCD Diffractometer'
_diffrn_measurement_method 'Phi plus Omega scan'
_diffrn_radiation_monochromator graphite
_diffrn_radiation_source 'fine-focus sealed tube'
_diffrn_radiation_type MoK\a
_diffrn_radiation_wavelength 0.71073
_diffrn_reflns_av_R_equivalents 0.0216
_diffrn_reflns_av_sigmaI/netI 0.0516
_diffrn_reflns_limit_h_max 10
_diffrn_reflns_limit_h_min -11
_diffrn_reflns_limit_k_max 17
_diffrn_reflns_limit_k_min -17
_diffrn_reflns_limit_l_max 16
_diffrn_reflns_limit_l_min -19
_diffrn_reflns_number 11484
_diffrn_reflns_theta_full 27.49
_diffrn_reflns_theta_max 27.49
_diffrn_reflns_theta_min 3.79
_diffrn_standards_decay_% <2.0
_exptl_absorpt_coefficient_mu 0.856
_exptl_absorpt_correction_T_max 0.9193
_exptl_absorpt_correction_T_min 0.7539
_exptl_absorpt_correction_type multi-scan
_exptl_absorpt_process_details 'DENZO-SMN (Otwinowski & Minor, 1997)'
_exptl_crystal_colour green
_exptl_crystal_density_diffrn 1.345
_exptl_crystal_density_method 'not measured'
_exptl_crystal_description plate
_exptl_crystal_F_000 698
_exptl_crystal_size_max 0.35
_exptl_crystal_size_mid 0.20
_exptl_crystal_size_min 0.10
_refine_diff_density_max 0.711
_refine_diff_density_min -0.540
_refine_diff_density_rms 0.067
_refine_ls_extinction_method none
_refine_ls_goodness_of_fit_ref 1.022
_refine_ls_hydrogen_treatment mixed
_refine_ls_matrix_type full
_refine_ls_number_parameters 520
_refine_ls_number_reflns 7415
_refine_ls_number_restraints 0
_refine_ls_restrained_S_all 1.022
_refine_ls_R_factor_all 0.0593
_refine_ls_R_factor_gt 0.0405
_refine_ls_shift/su_max 0.001
_refine_ls_shift/su_mean 0.000
_refine_ls_structure_factor_coef Fsqd
_refine_ls_weighting_details 'calc w=1/[\s^2^(Fo^2^)+(0.0494P)^2^+0.9490P] where P=(Fo^2^+2Fc^2^)/3'
_refine_ls_weighting_scheme calc
_refine_ls_wR_factor_gt 0.0969
_refine_ls_wR_factor_ref 0.1066
_reflns_number_gt 5850
_reflns_number_total 7415
_reflns_threshold_expression >2sigma(I)
_cod_data_source_file b304846b.txt
_cod_data_source_block usu065
_cod_depositor_comments
;
The following automatic conversions were performed:
'_exptl_absorpt_correction_type' value 'Multi-scan' changed to
'multi-scan' according to
'/home/saulius/struct/CIF-dictionaries/cif_core.dic' dictionary named
'cif_core.dic' version 2.4.1 from 2010-06-29.

Automatic conversion script
Id: cif_fix_enum 1527 2010-12-29 10:47:43Z saulius 
;
_cod_database_code 7013138

loop_
_symmetry_equiv_pos_as_xyz
'x, y, z'
'-x, -y, -z'

loop_
_atom_site_label
_atom_site_type_symbol
_atom_site_fract_x
_atom_site_fract_y
_atom_site_fract_z
_atom_site_U_iso_or_equiv
_atom_site_adp_type
_atom_site_occupancy
_atom_site_symmetry_multiplicity
_atom_site_calc_flag
_atom_site_refinement_flags
_atom_site_disorder_assembly
_atom_site_disorder_group
Cu1 Cu 0.04692(3) 0.20192(2) 0.229059(18) 0.01994(9) Uani 1 1 d . . .
Cl1 Cl 0.41920(7) 0.80126(5) 0.11423(4) 0.03411(15) Uani 1 1 d . . .
S1 S 0.33540(6) 0.17573(5) 0.23247(4) 0.02531(13) Uani 1 1 d . . .
O1 O 0.4458(2) 0.74023(14) 0.04378(13) 0.0396(4) Uani 1 1 d . . .
O2 O 0.2597(3) 0.81672(19) 0.14558(18) 0.0611(6) Uani 1 1 d . . .
O3 O 0.4458(4) 0.8984(2) 0.0799(3) 0.0979(12) Uani 1 1 d . . .
O4 O 0.5357(4) 0.7511(3) 0.1886(2) 0.1226(16) Uani 1 1 d . . .
N1 N 0.0697(2) 0.16788(14) 0.10074(13) 0.0230(4) Uani 1 1 d . . .
N2 N -0.0818(2) 0.09141(14) 0.24693(13) 0.0210(4) Uani 1 1 d . . .
N3 N -0.2166(2) 0.12682(16) 0.37950(14) 0.0262(4) Uani 1 1 d . . .
H3 H -0.164(3) 0.161(2) 0.3832(18) 0.022(7) Uiso 1 1 d . . .
N4 N -0.0928(2) 0.34775(14) 0.15053(13) 0.0240(4) Uani 1 1 d . . .
N5 N -0.1017(3) 0.44662(18) 0.26206(17) 0.0398(6) Uani 1 1 d . . .
H5 H -0.064(4) 0.392(3) 0.292(2) 0.040(9) Uiso 1 1 d . . .
N6 N 0.0314(2) 0.23511(15) 0.35381(13) 0.0236(4) Uani 1 1 d . . .
N7 N 0.1480(2) 0.20575(17) 0.40805(14) 0.0295(4) Uani 1 1 d . . .
N8 N 0.2553(3) 0.1783(3) 0.46132(18) 0.0584(8) Uani 1 1 d . . .
C1 C 0.5100(4) 0.3203(3) 0.1966(2) 0.0424(7) Uani 1 1 d . . .
H1A H 0.560(4) 0.293(3) 0.139(2) 0.055(9) Uiso 1 1 d . . .
H1B H 0.581(4) 0.283(3) 0.247(3) 0.060(10) Uiso 1 1 d . . .
H1C H 0.500(4) 0.386(3) 0.188(2) 0.049(9) Uiso 1 1 d . . .
C2 C 0.3406(3) 0.3092(2) 0.2120(2) 0.0328(6) Uani 1 1 d . . .
H2A H 0.269(4) 0.344(3) 0.158(2) 0.054(9) Uiso 1 1 d . . .
H2B H 0.297(3) 0.331(2) 0.260(2) 0.040(8) Uiso 1 1 d . . .
C3 C 0.3678(3) 0.1431(2) 0.11858(18) 0.0315(5) Uani 1 1 d . . .
H3A H 0.455(4) 0.169(2) 0.091(2) 0.041(8) Uiso 1 1 d . . .
H3B H 0.396(3) 0.070(2) 0.1322(17) 0.024(6) Uiso 1 1 d . . .
C4 C 0.2166(3) 0.1891(2) 0.05496(17) 0.0291(5) Uani 1 1 d . . .
H4A H 0.233(3) 0.162(2) 0.000(2) 0.034(7) Uiso 1 1 d . . .
H4B H 0.196(3) 0.267(2) 0.0365(17) 0.024(6) Uiso 1 1 d . . .
C5 C 0.0774(3) 0.05725(19) 0.11467(18) 0.0279(5) Uani 1 1 d . . .
H5A H 0.183(3) 0.015(2) 0.1422(18) 0.027(6) Uiso 1 1 d . . .
H5B H 0.062(3) 0.041(2) 0.058(2) 0.039(7) Uiso 1 1 d . . .
C6 C -0.0522(3) 0.03609(17) 0.17846(16) 0.0252(5) Uani 1 1 d . . .
C7 C -0.1317(3) -0.03582(19) 0.16883(18) 0.0320(5) Uani 1 1 d . . .
H7 H -0.106(3) -0.070(2) 0.1165(19) 0.034(7) Uiso 1 1 d . . .
C8 C -0.2462(3) -0.0527(2) 0.23276(19) 0.0331(6) Uani 1 1 d . . .
H8 H -0.303(4) -0.097(2) 0.228(2) 0.044(8) Uiso 1 1 d . . .
C9 C -0.2762(3) 0.00022(18) 0.30362(18) 0.0283(5) Uani 1 1 d . . .
H9 H -0.349(3) -0.0098(19) 0.3479(17) 0.024(6) Uiso 1 1 d . . .
C10 C -0.1911(3) 0.07315(17) 0.31094(16) 0.0233(5) Uani 1 1 d . . .
C11 C -0.3153(3) 0.1044(2) 0.45840(18) 0.0323(6) Uani 1 1 d . . .
H11A H -0.281(4) 0.022(3) 0.485(2) 0.047(8) Uiso 1 1 d . . .
H11B H -0.430(4) 0.125(2) 0.439(2) 0.043(8) Uiso 1 1 d . . .
C12 C -0.2987(3) 0.1582(2) 0.53728(16) 0.0311(5) Uani 1 1 d . . .
C13 C -0.4064(4) 0.1268(3) 0.6143(2) 0.0448(7) Uani 1 1 d . . .
H13A H -0.375(5) 0.050(3) 0.633(3) 0.080(13) Uiso 1 1 d . . .
H13B H -0.518(4) 0.150(2) 0.593(2) 0.046(8) Uiso 1 1 d . . .
H13C H -0.400(4) 0.158(3) 0.665(2) 0.052(9) Uiso 1 1 d . . .
C14 C -0.1251(4) 0.1251(4) 0.5758(2) 0.0652(11) Uani 1 1 d . . .
H14A H -0.0552 0.1471 0.5277 0.098 Uiso 1 1 calc R . .
H14B H -0.0891 0.0500 0.5951 0.098 Uiso 1 1 calc R . .
H14C H -0.1184 0.1568 0.6294 0.098 Uiso 1 1 calc R . .
C15 C -0.3558(6) 0.2740(3) 0.5049(3) 0.0610(10) Uani 1 1 d . . .
H15A H -0.293(5) 0.305(3) 0.458(3) 0.074(12) Uiso 1 1 d . . .
H15B H -0.463(5) 0.294(3) 0.478(3) 0.079(14) Uiso 1 1 d . . .
H15C H -0.361(5) 0.308(4) 0.552(3) 0.093(14) Uiso 1 1 d . . .
C16 C -0.0795(3) 0.23191(19) 0.04460(16) 0.0260(5) Uani 1 1 d . . .
H16A H -0.161(3) 0.1963(19) 0.0616(17) 0.028(7) Uiso 1 1 d . . .
H16B H -0.061(3) 0.236(2) -0.018(2) 0.035(7) Uiso 1 1 d . . .
C17 C -0.1349(3) 0.33854(18) 0.06500(16) 0.0251(5) Uani 1 1 d . . .
C18 C -0.2332(3) 0.4185(2) 0.00196(18) 0.0307(5) Uani 1 1 d . . .
H18 H -0.253(3) 0.406(2) -0.0492(19) 0.025(7) Uiso 1 1 d . . .
C19 C -0.2946(3) 0.5126(2) 0.02981(19) 0.0338(6) Uani 1 1 d . . .
H19 H -0.367(3) 0.570(2) -0.009(2) 0.038(8) Uiso 1 1 d . . .
C20 C -0.2544(3) 0.5251(2) 0.11549(19) 0.0335(6) Uani 1 1 d . . .
H20 H -0.294(4) 0.591(3) 0.133(2) 0.063(10) Uiso 1 1 d . . .
C21 C -0.1496(3) 0.44063(18) 0.17674(17) 0.0278(5) Uani 1 1 d . . .
C22 C -0.1642(4) 0.5324(2) 0.3101(2) 0.0431(7) Uani 1 1 d . . .
H22A H -0.265(3) 0.571(2) 0.2828(19) 0.033(7) Uiso 1 1 d . . .
H22B H -0.180(3) 0.498(2) 0.379(2) 0.043(8) Uiso 1 1 d . . .
C23 C -0.0519(4) 0.6001(2) 0.3135(2) 0.0493(7) Uani 1 1 d . . .
C24 C 0.1112(5) 0.5356(3) 0.3604(3) 0.0808(13) Uani 1 1 d . . .
H24A H 0.0939 0.4969 0.4211 0.121 Uiso 1 1 calc R . .
H24B H 0.1778 0.5809 0.3687 0.121 Uiso 1 1 calc R . .
H24C H 0.1670 0.4874 0.3214 0.121 Uiso 1 1 calc R . .
C25 C -0.1349(6) 0.6810(3) 0.3701(3) 0.0637(10) Uani 1 1 d . . .
H25A H -0.252(6) 0.716(4) 0.347(3) 0.101(16) Uiso 1 1 d . . .
H25B H -0.139(4) 0.646(3) 0.438(3) 0.066(11) Uiso 1 1 d . . .
H25C H -0.066(5) 0.728(3) 0.372(3) 0.079(12) Uiso 1 1 d . . .
C26 C -0.0287(5) 0.6544(3) 0.2152(3) 0.0587(9) Uani 1 1 d . . .
H26A H 0.015(4) 0.600(3) 0.176(2) 0.059(10) Uiso 1 1 d . . .
H26B H 0.044(5) 0.695(3) 0.218(3) 0.088(13) Uiso 1 1 d . . .
H26C H -0.137(5) 0.697(3) 0.179(3) 0.085(13) Uiso 1 1 d . . .

loop_
_atom_site_aniso_label
_atom_site_aniso_U_11
_atom_site_aniso_U_22
_atom_site_aniso_U_33
_atom_site_aniso_U_23
_atom_site_aniso_U_13
_atom_site_aniso_U_12
Cu1 0.01969(14) 0.02042(15) 0.02022(15) -0.00536(11) 0.00319(10) -0.00560(10)
Cl1 0.0294(3) 0.0321(3) 0.0415(4) -0.0178(3) 0.0013(2) -0.0027(2)
S1 0.0190(3) 0.0278(3) 0.0271(3) -0.0041(2) 0.0039(2) -0.0045(2)
O1 0.0479(11) 0.0354(10) 0.0373(10) -0.0167(9) 0.0026(8) -0.0081(9)
O2 0.0505(13) 0.0623(15) 0.0829(17) -0.0336(13) 0.0347(12) -0.0242(11)
O3 0.105(2) 0.0507(15) 0.166(3) -0.0607(18) 0.083(2) -0.0433(15)
O4 0.109(2) 0.132(3) 0.088(2) -0.073(2) -0.0601(18) 0.066(2)
N1 0.0242(9) 0.0227(10) 0.0228(10) -0.0055(8) 0.0047(7) -0.0072(8)
N2 0.0195(9) 0.0196(9) 0.0232(9) -0.0043(8) 0.0016(7) -0.0042(7)
N3 0.0239(10) 0.0297(11) 0.0291(11) -0.0088(9) 0.0080(8) -0.0125(9)
N4 0.0251(9) 0.0210(10) 0.0245(10) -0.0025(8) 0.0021(7) -0.0053(8)
N5 0.0608(15) 0.0191(12) 0.0330(13) -0.0076(10) -0.0050(11) 0.0012(11)
N6 0.0210(9) 0.0255(10) 0.0248(10) -0.0066(8) 0.0011(7) -0.0062(8)
N7 0.0252(10) 0.0396(12) 0.0276(11) -0.0149(9) 0.0065(8) -0.0103(9)
N8 0.0317(13) 0.103(2) 0.0399(14) -0.0277(15) -0.0037(11) -0.0078(14)
C1 0.0326(14) 0.0439(18) 0.0510(19) 0.0027(15) -0.0042(13) -0.0194(13)
C2 0.0273(12) 0.0323(14) 0.0400(15) -0.0073(12) 0.0041(11) -0.0104(11)
C3 0.0260(12) 0.0340(15) 0.0358(14) -0.0128(11) 0.0112(10) -0.0068(11)
C4 0.0308(12) 0.0352(15) 0.0238(12) -0.0099(11) 0.0108(9) -0.0111(11)
C5 0.0331(13) 0.0264(13) 0.0267(13) -0.0118(10) 0.0067(10) -0.0081(10)
C6 0.0270(11) 0.0199(11) 0.0275(12) -0.0053(9) 0.0008(9) -0.0041(9)
C7 0.0401(14) 0.0249(13) 0.0341(14) -0.0109(11) 0.0006(11) -0.0107(11)
C8 0.0323(13) 0.0262(13) 0.0433(15) -0.0057(11) -0.0035(11) -0.0128(11)
C9 0.0224(11) 0.0266(13) 0.0364(14) -0.0028(10) 0.0022(10) -0.0098(9)
C10 0.0196(10) 0.0209(11) 0.0274(12) -0.0028(9) 0.0008(8) -0.0038(9)
C11 0.0277(12) 0.0412(15) 0.0321(13) -0.0106(12) 0.0111(10) -0.0144(11)
C12 0.0254(11) 0.0453(15) 0.0255(12) -0.0088(11) 0.0049(9) -0.0136(11)
C13 0.0376(16) 0.073(2) 0.0312(15) -0.0145(16) 0.0126(12) -0.0246(16)
C14 0.0335(15) 0.134(4) 0.0322(16) -0.0125(19) 0.0004(12) -0.0337(19)
C15 0.092(3) 0.044(2) 0.053(2) -0.0216(17) 0.029(2) -0.021(2)
C16 0.0282(12) 0.0301(13) 0.0199(12) -0.0046(10) -0.0002(9) -0.0085(10)
C17 0.0222(11) 0.0278(12) 0.0256(12) -0.0019(10) 0.0031(9) -0.0096(9)
C18 0.0317(13) 0.0329(14) 0.0261(13) -0.0011(11) -0.0026(10) -0.0097(11)
C19 0.0326(13) 0.0255(13) 0.0364(15) 0.0023(11) -0.0016(11) -0.0027(10)
C20 0.0348(13) 0.0229(13) 0.0383(15) -0.0029(11) 0.0006(11) -0.0030(10)
C21 0.0287(12) 0.0200(12) 0.0328(13) -0.0036(10) 0.0020(9) -0.0046(9)
C22 0.065(2) 0.0260(14) 0.0339(16) -0.0099(12) 0.0049(14) -0.0034(13)
C23 0.068(2) 0.0307(15) 0.0478(18) -0.0170(14) -0.0024(15) -0.0055(14)
C24 0.081(3) 0.065(3) 0.096(3) -0.042(2) -0.029(2) -0.001(2)
C25 0.106(3) 0.0344(18) 0.050(2) -0.0207(16) 0.000(2) -0.010(2)
C26 0.076(3) 0.053(2) 0.059(2) -0.0226(18) 0.0147(19) -0.030(2)

loop_
_atom_type_symbol
_atom_type_description
_atom_type_scat_dispersion_real
_atom_type_scat_dispersion_imag
_atom_type_scat_source
C C 0.0033 0.0016 'International Tables Vol C Tables 4.2.6.8 and 6.1.1.4'
H H 0.0000 0.0000 'International Tables Vol C Tables 4.2.6.8 and 6.1.1.4'
N N 0.0061 0.0033 'International Tables Vol C Tables 4.2.6.8 and 6.1.1.4'
O O 0.0106 0.0060 'International Tables Vol C Tables 4.2.6.8 and 6.1.1.4'
S S 0.1246 0.1234 'International Tables Vol C Tables 4.2.6.8 and 6.1.1.4'
Cl Cl 0.1484 0.1585 'International Tables Vol C Tables 4.2.6.8 and 6.1.1.4'
Cu Cu 0.3201 1.2651 'International Tables Vol C Tables 4.2.6.8 and 6.1.1.4'

loop_
_geom_angle_atom_site_label_1
_geom_angle_atom_site_label_2
_geom_angle_atom_site_label_3
_geom_angle
_geom_angle_site_symmetry_1
_geom_angle_site_symmetry_3
_geom_angle_publ_flag
N6 Cu1 N1 178.33(7) . . ?
N6 Cu1 N2 99.60(7) . . ?
N1 Cu1 N2 81.66(7) . . ?
N6 Cu1 N4 99.18(8) . . ?
N1 Cu1 N4 81.31(7) . . ?
N2 Cu1 N4 112.24(7) . . ?
N6 Cu1 S1 91.85(5) . . ?
N1 Cu1 S1 86.50(5) . . ?
N2 Cu1 S1 128.59(5) . . ?
N4 Cu1 S1 115.04(5) . . ?
O2 Cl1 O3 108.93(15) . . ?
O2 Cl1 O4 111.0(2) . . ?
O3 Cl1 O4 106.6(3) . . ?
O2 Cl1 O1 111.30(13) . . ?
O3 Cl1 O1 110.49(15) . . ?
O4 Cl1 O1 108.42(14) . . ?
C3 S1 C2 102.98(13) . . ?
C3 S1 Cu1 96.62(8) . . ?
C2 S1 Cu1 99.52(8) . . ?
C5 N1 C16 110.40(18) . . ?
C5 N1 C4 111.63(18) . . ?
C16 N1 C4 109.98(18) . . ?
C5 N1 Cu1 105.16(14) . . ?
C16 N1 Cu1 107.01(14) . . ?
C4 N1 Cu1 112.46(14) . . ?
C6 N2 C10 118.71(18) . . ?
C6 N2 Cu1 110.89(14) . . ?
C10 N2 Cu1 130.28(15) . . ?
C10 N3 C11 122.7(2) . . ?
C10 N3 H3 118(2) . . ?
C11 N3 H3 118(2) . . ?
C17 N4 C21 119.0(2) . . ?
C17 N4 Cu1 110.82(15) . . ?
C21 N4 Cu1 129.98(16) . . ?
C21 N5 C22 126.6(2) . . ?
C21 N5 H5 111(2) . . ?
C22 N5 H5 118(2) . . ?
N7 N6 Cu1 121.00(15) . . ?
N8 N7 N6 178.1(2) . . ?
C2 C1 H1A 112.7(18) . . ?
C2 C1 H1B 111(2) . . ?
H1A C1 H1B 106(3) . . ?
C2 C1 H1C 106(2) . . ?
H1A C1 H1C 109(3) . . ?
H1B C1 H1C 112(3) . . ?
C1 C2 S1 112.8(2) . . ?
C1 C2 H2A 110.9(19) . . ?
S1 C2 H2A 106.1(19) . . ?
C1 C2 H2B 114.2(19) . . ?
S1 C2 H2B 103.7(19) . . ?
H2A C2 H2B 109(3) . . ?
C4 C3 S1 111.85(17) . . ?
C4 C3 H3A 108.8(17) . . ?
S1 C3 H3A 108.6(17) . . ?
C4 C3 H3B 111.7(15) . . ?
S1 C3 H3B 102.7(15) . . ?
H3A C3 H3B 113(2) . . ?
N1 C4 C3 111.88(19) . . ?
N1 C4 H4A 109.6(16) . . ?
C3 C4 H4A 109.3(17) . . ?
N1 C4 H4B 108.4(14) . . ?
C3 C4 H4B 109.7(14) . . ?
H4A C4 H4B 108(2) . . ?
N1 C5 C6 109.47(19) . . ?
N1 C5 H5A 109.9(15) . . ?
C6 C5 H5A 109.2(15) . . ?
N1 C5 H5B 109.1(18) . . ?
C6 C5 H5B 110.0(17) . . ?
H5A C5 H5B 109(2) . . ?
N2 C6 C7 123.0(2) . . ?
N2 C6 C5 114.74(19) . . ?
C7 C6 C5 122.2(2) . . ?
C6 C7 C8 118.3(2) . . ?
C6 C7 H7 117.4(16) . . ?
C8 C7 H7 124.3(16) . . ?
C9 C8 C7 120.1(2) . . ?
C9 C8 H8 118.5(19) . . ?
C7 C8 H8 121.4(19) . . ?
C8 C9 C10 119.6(2) . . ?
C8 C9 H9 122.7(16) . . ?
C10 C9 H9 117.7(16) . . ?
N3 C10 N2 118.12(19) . . ?
N3 C10 C9 121.7(2) . . ?
N2 C10 C9 120.2(2) . . ?
N3 C11 C12 113.6(2) . . ?
N3 C11 H11A 109.2(16) . . ?
C12 C11 H11A 108.7(16) . . ?
N3 C11 H11B 110.7(18) . . ?
C12 C11 H11B 107.2(17) . . ?
H11A C11 H11B 107(2) . . ?
C14 C12 C15 110.4(3) . . ?
C14 C12 C11 110.8(2) . . ?
C15 C12 C11 110.6(3) . . ?
C14 C12 C13 108.6(2) . . ?
C15 C12 C13 108.7(3) . . ?
C11 C12 C13 107.7(2) . . ?
C12 C13 H13A 110(2) . . ?
C12 C13 H13B 110.5(18) . . ?
H13A C13 H13B 108(3) . . ?
C12 C13 H13C 111(2) . . ?
H13A C13 H13C 111(3) . . ?
H13B C13 H13C 106(3) . . ?
C12 C14 H14A 109.5 . . ?
C12 C14 H14B 109.5 . . ?
H14A C14 H14B 109.5 . . ?
C12 C14 H14C 109.5 . . ?
H14A C14 H14C 109.5 . . ?
H14B C14 H14C 109.5 . . ?
C12 C15 H15A 118(2) . . ?
C12 C15 H15B 110(3) . . ?
H15A C15 H15B 105(3) . . ?
C12 C15 H15C 113(3) . . ?
H15A C15 H15C 105(3) . . ?
H15B C15 H15C 105(4) . . ?
N1 C16 C17 112.06(18) . . ?
N1 C16 H16A 105.5(15) . . ?
C17 C16 H16A 110.0(15) . . ?
N1 C16 H16B 110.0(17) . . ?
C17 C16 H16B 109.3(17) . . ?
H16A C16 H16B 110(2) . . ?
N4 C17 C18 123.2(2) . . ?
N4 C17 C16 115.7(2) . . ?
C18 C17 C16 120.9(2) . . ?
C17 C18 C19 117.6(2) . . ?
C17 C18 H18 117.0(19) . . ?
C19 C18 H18 125.3(19) . . ?
C20 C19 C18 120.9(2) . . ?
C20 C19 H19 116.8(17) . . ?
C18 C19 H19 122.2(17) . . ?
C19 C20 C21 119.0(2) . . ?
C19 C20 H20 120(2) . . ?
C21 C20 H20 121(2) . . ?
N5 C21 N4 116.9(2) . . ?
N5 C21 C20 122.9(2) . . ?
N4 C21 C20 120.2(2) . . ?
N5 C22 C23 115.1(3) . . ?
N5 C22 H22A 108.2(18) . . ?
C23 C22 H22A 111.1(17) . . ?
N5 C22 H22B 105.6(16) . . ?
C23 C22 H22B 107.7(16) . . ?
H22A C22 H22B 109(2) . . ?
C24 C23 C22 110.2(3) . . ?
C24 C23 C25 110.0(3) . . ?
C22 C23 C25 106.9(3) . . ?
C24 C23 C26 110.4(3) . . ?
C22 C23 C26 110.2(3) . . ?
C25 C23 C26 109.2(3) . . ?
C23 C24 H24A 109.5 . . ?
C23 C24 H24B 109.5 . . ?
H24A C24 H24B 109.5 . . ?
C23 C24 H24C 109.5 . . ?
H24A C24 H24C 109.5 . . ?
H24B C24 H24C 109.5 . . ?
C23 C25 H25A 111(3) . . ?
C23 C25 H25B 110(2) . . ?
H25A C25 H25B 106(3) . . ?
C23 C25 H25C 109(2) . . ?
H25A C25 H25C 115(4) . . ?
H25B C25 H25C 105(3) . . ?
C23 C26 H26A 109.1(19) . . ?
C23 C26 H26B 109(2) . . ?
H26A C26 H26B 111(3) . . ?
C23 C26 H26C 114(2) . . ?
H26A C26 H26C 101(3) . . ?
H26B C26 H26C 112(3) . . ?

loop_
_geom_bond_atom_site_label_1
_geom_bond_atom_site_label_2
_geom_bond_distance
_geom_bond_site_symmetry_2
_geom_bond_publ_flag
Cu1 N6 1.9652(19) . ?
Cu1 N1 2.0214(18) . ?
Cu1 N2 2.0950(17) . ?
Cu1 N4 2.1474(19) . ?
Cu1 S1 2.4015(6) . ?
Cl1 O2 1.413(2) . ?
Cl1 O3 1.417(3) . ?
Cl1 O4 1.421(3) . ?
Cl1 O1 1.4323(19) . ?
S1 C3 1.812(3) . ?
S1 C2 1.821(3) . ?
N1 C5 1.483(3) . ?
N1 C16 1.488(3) . ?
N1 C4 1.497(3) . ?
N2 C6 1.356(3) . ?
N2 C10 1.360(3) . ?
N3 C10 1.341(3) . ?
N3 C11 1.464(3) . ?
N3 H3 0.74(3) . ?
N4 C17 1.348(3) . ?
N4 C21 1.365(3) . ?
N5 C21 1.346(3) . ?
N5 C22 1.464(3) . ?
N5 H5 0.78(3) . ?
N6 N7 1.212(3) . ?
N7 N8 1.145(3) . ?
C1 C2 1.515(4) . ?
C1 H1A 1.03(4) . ?
C1 H1B 0.93(4) . ?
C1 H1C 0.87(3) . ?
C2 H2A 0.97(3) . ?
C2 H2B 0.86(3) . ?
C3 C4 1.516(4) . ?
C3 H3A 0.97(3) . ?
C3 H3B 0.95(3) . ?
C4 H4A 0.95(3) . ?
C4 H4B 1.02(3) . ?
C5 C6 1.502(3) . ?
C5 H5A 0.97(3) . ?
C5 H5B 0.93(3) . ?
C6 C7 1.379(3) . ?
C7 C8 1.388(4) . ?
C7 H7 0.97(3) . ?
C8 C9 1.364(4) . ?
C8 H8 0.90(3) . ?
C9 C10 1.417(3) . ?
C9 H9 0.92(3) . ?
C11 C12 1.518(3) . ?
C11 H11A 1.08(3) . ?
C11 H11B 0.97(3) . ?
C12 C14 1.514(4) . ?
C12 C15 1.515(5) . ?
C12 C13 1.527(3) . ?
C13 H13A 1.00(4) . ?
C13 H13B 0.96(3) . ?
C13 H13C 0.93(3) . ?
C14 H14A 0.9800 . ?
C14 H14B 0.9800 . ?
C14 H14C 0.9800 . ?
C15 H15A 0.97(4) . ?
C15 H15B 0.95(4) . ?
C15 H15C 0.90(5) . ?
C16 C17 1.502(3) . ?
C16 H16A 0.97(3) . ?
C16 H16B 0.93(3) . ?
C17 C18 1.376(3) . ?
C18 C19 1.395(4) . ?
C18 H18 0.83(3) . ?
C19 C20 1.362(4) . ?
C19 H19 0.95(3) . ?
C20 C21 1.417(3) . ?
C20 H20 0.96(4) . ?
C22 C23 1.525(4) . ?
C22 H22A 0.93(3) . ?
C22 H22B 1.06(3) . ?
C23 C24 1.523(5) . ?
C23 C25 1.530(4) . ?
C23 C26 1.531(5) . ?
C24 H24A 0.9800 . ?
C24 H24B 0.9800 . ?
C24 H24C 0.9800 . ?
C25 H25A 1.01(5) . ?
C25 H25B 1.02(4) . ?
C25 H25C 1.00(4) . ?
C26 H26A 1.02(4) . ?
C26 H26B 0.96(4) . ?
C26 H26C 1.04(4) . ?

loop_
_geom_hbond_atom_site_label_D
_geom_hbond_atom_site_label_H
_geom_hbond_atom_site_label_A
_geom_hbond_distance_DH
_geom_hbond_distance_HA
_geom_hbond_distance_DA
_geom_hbond_angle_DHA
_geom_hbond_site_symmetry_A
N3 H3 N6 0.74(3) 2.20(3) 2.906(3) 160(3) .
N5 H5 N6 0.78(3) 2.11(3) 2.881(3) 170(3) .

loop_
_geom_torsion_atom_site_label_1
_geom_torsion_atom_site_label_2
_geom_torsion_atom_site_label_3
_geom_torsion_atom_site_label_4
_geom_torsion
_geom_torsion_site_symmetry_1
_geom_torsion_site_symmetry_2
_geom_torsion_site_symmetry_3
_geom_torsion_site_symmetry_4
_geom_torsion_publ_flag
N6 Cu1 S1 C3 179.77(11) . . . . ?
N1 Cu1 S1 C3 -0.50(11) . . . . ?
N2 Cu1 S1 C3 75.93(11) . . . . ?
N4 Cu1 S1 C3 -79.21(11) . . . . ?
N6 Cu1 S1 C2 -75.83(11) . . . . ?
N1 Cu1 S1 C2 103.91(11) . . . . ?
N2 Cu1 S1 C2 -179.67(12) . . . . ?
N4 Cu1 S1 C2 25.19(12) . . . . ?
N6 Cu1 N1 C5 106(3) . . . . ?
N2 Cu1 N1 C5 -32.95(14) . . . . ?
N4 Cu1 N1 C5 -147.12(15) . . . . ?
S1 Cu1 N1 C5 96.88(14) . . . . ?
N6 Cu1 N1 C16 -137(3) . . . . ?
N2 Cu1 N1 C16 84.47(14) . . . . ?
N4 Cu1 N1 C16 -29.70(13) . . . . ?
S1 Cu1 N1 C16 -145.69(13) . . . . ?
N6 Cu1 N1 C4 -16(3) . . . . ?
N2 Cu1 N1 C4 -154.65(16) . . . . ?
N4 Cu1 N1 C4 91.18(16) . . . . ?
S1 Cu1 N1 C4 -24.81(15) . . . . ?
N6 Cu1 N2 C6 -163.59(15) . . . . ?
N1 Cu1 N2 C6 15.30(15) . . . . ?
N4 Cu1 N2 C6 92.29(16) . . . . ?
S1 Cu1 N2 C6 -63.40(16) . . . . ?
N6 Cu1 N2 C10 20.5(2) . . . . ?
N1 Cu1 N2 C10 -160.6(2) . . . . ?
N4 Cu1 N2 C10 -83.6(2) . . . . ?
S1 Cu1 N2 C10 120.68(17) . . . . ?
N6 Cu1 N4 C17 -164.75(14) . . . . ?
N1 Cu1 N4 C17 16.87(14) . . . . ?
N2 Cu1 N4 C17 -60.36(15) . . . . ?
S1 Cu1 N4 C17 98.84(14) . . . . ?
N6 Cu1 N4 C21 10.6(2) . . . . ?
N1 Cu1 N4 C21 -167.8(2) . . . . ?
N2 Cu1 N4 C21 115.01(19) . . . . ?
S1 Cu1 N4 C21 -85.78(19) . . . . ?
N1 Cu1 N6 N7 -32(3) . . . . ?
N2 Cu1 N6 N7 106.84(18) . . . . ?
N4 Cu1 N6 N7 -138.56(18) . . . . ?
S1 Cu1 N6 N7 -22.83(18) . . . . ?
Cu1 N6 N7 N8 -157(8) . . . . ?
C3 S1 C2 C1 -72.8(2) . . . . ?
Cu1 S1 C2 C1 -171.9(2) . . . . ?
C2 S1 C3 C4 -76.1(2) . . . . ?
Cu1 S1 C3 C4 25.34(19) . . . . ?
C5 N1 C4 C3 -69.0(3) . . . . ?
C16 N1 C4 C3 168.13(19) . . . . ?
Cu1 N1 C4 C3 49.0(2) . . . . ?
S1 C3 C4 N1 -49.2(3) . . . . ?
C16 N1 C5 C6 -69.6(2) . . . . ?
C4 N1 C5 C6 167.77(19) . . . . ?
Cu1 N1 C5 C6 45.5(2) . . . . ?
C10 N2 C6 C7 2.1(3) . . . . ?
Cu1 N2 C6 C7 -174.36(19) . . . . ?
C10 N2 C6 C5 -176.5(2) . . . . ?
Cu1 N2 C6 C5 7.1(2) . . . . ?
N1 C5 C6 N2 -35.7(3) . . . . ?
N1 C5 C6 C7 145.7(2) . . . . ?
N2 C6 C7 C8 -0.5(4) . . . . ?
C5 C6 C7 C8 178.0(2) . . . . ?
C6 C7 C8 C9 -0.9(4) . . . . ?
C7 C8 C9 C10 0.7(4) . . . . ?
C11 N3 C10 N2 -172.0(2) . . . . ?
C11 N3 C10 C9 8.9(4) . . . . ?
C6 N2 C10 N3 178.6(2) . . . . ?
Cu1 N2 C10 N3 -5.8(3) . . . . ?
C6 N2 C10 C9 -2.3(3) . . . . ?
Cu1 N2 C10 C9 173.40(16) . . . . ?
C8 C9 C10 N3 -180.0(2) . . . . ?
C8 C9 C10 N2 0.9(3) . . . . ?
C10 N3 C11 C12 167.5(2) . . . . ?
N3 C11 C12 C14 -60.8(3) . . . . ?
N3 C11 C12 C15 61.9(3) . . . . ?
N3 C11 C12 C13 -179.5(2) . . . . ?
C5 N1 C16 C17 153.06(19) . . . . ?
C4 N1 C16 C17 -83.3(2) . . . . ?
Cu1 N1 C16 C17 39.1(2) . . . . ?
C21 N4 C17 C18 -0.1(3) . . . . ?
Cu1 N4 C17 C18 175.88(18) . . . . ?
C21 N4 C17 C16 -174.92(19) . . . . ?
Cu1 N4 C17 C16 1.0(2) . . . . ?
N1 C16 C17 N4 -26.8(3) . . . . ?
N1 C16 C17 C18 158.2(2) . . . . ?
N4 C17 C18 C19 -1.6(3) . . . . ?
C16 C17 C18 C19 172.9(2) . . . . ?
C17 C18 C19 C20 1.8(4) . . . . ?
C18 C19 C20 C21 -0.4(4) . . . . ?
C22 N5 C21 N4 -170.6(2) . . . . ?
C22 N5 C21 C20 9.0(4) . . . . ?
C17 N4 C21 N5 -178.7(2) . . . . ?
Cu1 N4 C21 N5 6.2(3) . . . . ?
C17 N4 C21 C20 1.6(3) . . . . ?
Cu1 N4 C21 C20 -173.46(17) . . . . ?
C19 C20 C21 N5 179.0(2) . . . . ?
C19 C20 C21 N4 -1.4(4) . . . . ?
C21 N5 C22 C23 -104.9(3) . . . . ?
N5 C22 C23 C24 -57.8(4) . . . . ?
N5 C22 C23 C25 -177.3(3) . . . . ?
N5 C22 C23 C26 64.2(4) . . . . ?

loop_
_cod_changelog_entry_id
_cod_changelog_entry_author
_cod_changelog_entry_date
_cod_changelog_entry_text
1 'Vaitkus, Antanas' 2022-05-06T18:50:00+03:00 'Updated bibliographic information.'
